data_4510998
loop_
_publ_author_name
'Varughese, Sunil'
'Desiraju, Gautam R.'

_publ_section_title
;
 Using Water as a Design Element in Crystal Engineering. Host&#x2212;Guest
 Compounds of Hydrated 3,5-Dihydroxybenzoic Acid
;
_journal_issue 9
_journal_name_full 'Crystal Growth &amp; Design'
_journal_page_first 4184
_journal_paper_doi 10.1021/cg100872w
_journal_volume 10
_journal_year 2010
_chemical_formula_moiety '4(C7 H6 O4), C6 H10 O4, 4(H2 O)'
_chemical_formula_sum 'C34 H42 O24'
_chemical_formula_weight 834.68
_chemical_name_common
;
3,5-Dihydroxybenzoic acid diethyl oxalate
;
_chemical_name_systematic
; 
 ? 
;
_space_group_IT_number 2
_symmetry_cell_setting triclinic
_symmetry_space_group_name_Hall '-P 1'
_symmetry_space_group_name_H-M 'P -1'
_atom_sites_solution_hydrogens geom
_atom_sites_solution_primary direct
_atom_sites_solution_secondary difmap
_audit_creation_method SHELXL-97
_cell_angle_alpha 99.66(3)
_cell_angle_beta 91.93(4)
_cell_angle_gamma 108.24(3)
_cell_formula_units_Z 1
_cell_length_a 7.478(3)
_cell_length_b 9.298(2)
_cell_length_c 13.899(5)
_cell_measurement_reflns_used 542
_cell_measurement_temperature 123(2)
_cell_measurement_theta_max 46.24
_cell_measurement_theta_min 4.13
_cell_volume 901.0(6)
_computing_cell_refinement
;
CrystalClear-SM Expert 2.0 rc14 (Rigaku, 2009)
;
_computing_data_collection
;
CrystalClear-SM Expert 2.0 rc14 (Rigaku, 2009)
;
_computing_data_reduction
;
CrystalClear-SM Expert 2.0 rc14 (Rigaku, 2009)
;
_computing_molecular_graphics 'Material Studio 4.4'
_computing_structure_refinement 'SHELXTL (Sheldrick, 1997)'
_computing_structure_solution 'SHELXTL (Sheldrick, 1990)'
_diffrn_ambient_temperature 123(2)
_diffrn_measured_fraction_theta_full 0.992
_diffrn_measured_fraction_theta_max 0.992
_diffrn_measurement_device_type
;
Rigaku Mercury375R (2x2 bin mode)
;
_diffrn_measurement_method 'profile data from \w-scans'
_diffrn_radiation_monochromator graphite
_diffrn_radiation_source 'fine-focus sealed tube'
_diffrn_radiation_type MoK\a
_diffrn_radiation_wavelength 0.71073
_diffrn_reflns_av_R_equivalents 0.0550
_diffrn_reflns_av_sigmaI/netI 0.0538
_diffrn_reflns_limit_h_max 8
_diffrn_reflns_limit_h_min -8
_diffrn_reflns_limit_k_max 11
_diffrn_reflns_limit_k_min -11
_diffrn_reflns_limit_l_max 16
_diffrn_reflns_limit_l_min -16
_diffrn_reflns_number 7586
_diffrn_reflns_theta_full 25.10
_diffrn_reflns_theta_max 25.10
_diffrn_reflns_theta_min 1.49
_exptl_absorpt_coefficient_mu 0.133
_exptl_absorpt_correction_T_max 0.9842
_exptl_absorpt_correction_T_min 0.9701
_exptl_absorpt_correction_type multi-scan
_exptl_absorpt_process_details 'Jacobson, R. (1998) Private commounication'
_exptl_crystal_colour Colourless
_exptl_crystal_density_diffrn 1.538
_exptl_crystal_density_method 'not measured'
_exptl_crystal_description Blocks
_exptl_crystal_F_000 438
_exptl_crystal_size_max 0.23
_exptl_crystal_size_mid 0.18
_exptl_crystal_size_min 0.12
_refine_diff_density_max 0.677
_refine_diff_density_min -0.374
_refine_diff_density_rms 0.082
_refine_ls_extinction_method none
_refine_ls_goodness_of_fit_ref 1.090
_refine_ls_hydrogen_treatment mixed
_refine_ls_matrix_type full
_refine_ls_number_parameters 282
_refine_ls_number_reflns 3169
_refine_ls_number_restraints 4
_refine_ls_restrained_S_all 1.090
_refine_ls_R_factor_all 0.0839
_refine_ls_R_factor_gt 0.0675
_refine_ls_shift/su_max 0.000
_refine_ls_shift/su_mean 0.000
_refine_ls_structure_factor_coef Fsqd
_refine_ls_weighting_details 'calc w=1/[\s^2^(Fo^2^)+(0.1057P)^2^+0.6113P] where P=(Fo^2^+2Fc^2^)/3'
_refine_ls_weighting_scheme calc
_refine_ls_wR_factor_gt 0.1928
_refine_ls_wR_factor_ref 0.2105
_reflns_number_gt 2471
_reflns_number_total 3169
_reflns_threshold_expression >2sigma(I)
_cod_data_source_file 02_diethyloxalate.CIF
_cod_data_source_block 2
_cod_depositor_comments
;
The following automatic conversions were performed:

'_symmetry_cell_setting' value 'Triclinic' changed to 'triclinic'
according to
/usr/data/users/saulius/automatic-downloads/retrospective/ACS/lib/dictionaries/cif_core.dic
dictionary named 'cif_core.dic' version 2.4.2 from
2011-04-26.

'_exptl_absorpt_correction_type' value 'Multi-scan'
changed to 'multi-scan' according to
/usr/data/users/saulius/automatic-downloads/retrospective/ACS/lib/dictionaries/cif_core.dic
dictionary named 'cif_core.dic' version 2.4.2 from 2011-04-26.

Automatic conversion script
Id: cif_fix_values 2281 2013-09-26 08:29:07Z andrius 
;
_cod_original_cell_volume 901.0(5)
_cod_database_code 4510998

loop_
_symmetry_equiv_pos_as_xyz
'x, y, z'
'-x, -y, -z'

loop_
_atom_site_label
_atom_site_type_symbol
_atom_site_fract_x
_atom_site_fract_y
_atom_site_fract_z
_atom_site_U_iso_or_equiv
_atom_site_adp_type
_atom_site_occupancy
_atom_site_symmetry_multiplicity
_atom_site_calc_flag
_atom_site_refinement_flags
O110 O 0.4362(3) 0.6257(3) 0.76392(15) 0.0341(6) Uani 1 1 d D
H11A H 0.493(8) 0.570(6) 0.785(4) 0.11(2) Uiso 1 1 d D
H11B H 0.424(6) 0.606(5) 0.7025(14) 0.067(14) Uiso 1 1 d D
O121 O 0.1951(4) 0.6950(3) 0.90423(17) 0.0429(6) Uani 1 1 d D
H12A H 0.192(12) 0.784(4) 0.919(6) 0.19(4) Uiso 1 1 d D
H12B H 0.261(5) 0.676(5) 0.861(3) 0.069(14) Uiso 1 1 d D
O23 O 0.2028(4) 0.4800(3) 1.00567(17) 0.0455(7) Uani 1 1 d .
O25 O 0.2536(3) -0.0134(2) 0.98769(14) 0.0348(6) Uani 1 1 d .
H25 H 0.2896 0.0237 1.0471 0.052 Uiso 1 1 calc R
O27 O -0.0714(3) 0.2058(4) 0.67238(16) 0.0571(8) Uani 1 1 d .
H27 H -0.1227 0.1691 0.6150 0.086 Uiso 1 1 calc R
O28 O -0.0760(4) -0.0341(4) 0.66738(16) 0.0570(8) Uani 1 1 d .
C21 C 0.0515(4) 0.1470(4) 0.8121(2) 0.0346(8) Uani 1 1 d .
C22 C 0.0821(4) 0.2945(4) 0.8610(2) 0.0384(8) Uani 1 1 d .
H22 H 0.0436 0.3661 0.8311 0.046 Uiso 1 1 calc R
C23 C 0.1710(4) 0.3365(4) 0.9554(2) 0.0352(8) Uani 1 1 d .
C24 C 0.2266(4) 0.2334(4) 0.9971(2) 0.0319(7) Uani 1 1 d .
H24 H 0.2881 0.2633 1.0617 0.038 Uiso 1 1 calc R
C25 C 0.1946(4) 0.0873(4) 0.9467(2) 0.0312(7) Uani 1 1 d .
C26 C 0.1054(4) 0.0405(4) 0.8535(2) 0.0345(8) Uani 1 1 d .
H26 H 0.0816 -0.0617 0.8188 0.041 Uiso 1 1 calc R
C27 C -0.0391(4) 0.0985(5) 0.7106(2) 0.0413(9) Uani 1 1 d .
H23 H 0.203(8) 0.558(7) 0.967(4) 0.11(2) Uiso 1 1 d .
O13 O 0.5675(3) 0.4241(3) 0.83064(15) 0.0384(6) Uani 1 1 d .
H13 H 0.6231 0.4354 0.8863 0.058 Uiso 1 1 calc R
O15 O 0.5981(3) -0.0732(2) 0.82531(14) 0.0349(6) Uani 1 1 d .
H15 H 0.5354 -0.1643 0.7991 0.052 Uiso 1 1 calc R
O17 O 0.2596(4) 0.1331(3) 0.50705(15) 0.0468(7) Uani 1 1 d .
H17 H 0.2017 0.0938 0.4513 0.070 Uiso 1 1 calc R
O18 O 0.2502(3) -0.1075(3) 0.50486(15) 0.0435(6) Uani 1 1 d .
C11 C 0.3962(4) 0.0809(4) 0.6449(2) 0.0314(7) Uani 1 1 d .
C12 C 0.4357(4) 0.2314(4) 0.6915(2) 0.0318(7) Uani 1 1 d .
H12 H 0.3985 0.3023 0.6603 0.038 Uiso 1 1 calc R
C13 C 0.5292(4) 0.2779(4) 0.7836(2) 0.0303(7) Uani 1 1 d .
C14 C 0.5822(4) 0.1748(4) 0.8280(2) 0.0295(7) Uani 1 1 d .
H14 H 0.6471 0.2071 0.8918 0.035 Uiso 1 1 calc R
C15 C 0.5419(4) 0.0255(4) 0.7806(2) 0.0303(7) Uani 1 1 d .
C16 C 0.4481(4) -0.0239(4) 0.6881(2) 0.0325(7) Uani 1 1 d .
H16 H 0.4202 -0.1276 0.6551 0.039 Uiso 1 1 calc R
C17 C 0.2954(4) 0.0291(5) 0.5456(2) 0.0402(9) Uani 1 1 d .
O31 O 0.6773(3) 0.4692(3) 0.43205(16) 0.0426(6) Uani 1 1 d .
O32 O 0.6799(3) 0.5494(3) 0.59045(14) 0.0407(6) Uani 1 1 d .
C31 C 0.6023(4) 0.5029(4) 0.5018(2) 0.0313(7) Uani 1 1 d .
C33 C 0.8796(5) 0.5627(6) 0.6029(3) 0.0654(13) Uani 1 1 d .
H33B H 0.8975 0.4635 0.5748 0.078 Uiso 1 1 calc R
H33A H 0.9558 0.6432 0.5689 0.078 Uiso 1 1 calc R
C34 C 0.9380(6) 0.6026(8) 0.7055(3) 0.094(2) Uani 1 1 d .
H34C H 1.0718 0.6120 0.7158 0.140 Uiso 1 1 calc R
H34A H 0.8619 0.5220 0.7385 0.140 Uiso 1 1 calc R
H34B H 0.9203 0.7010 0.7325 0.140 Uiso 1 1 calc R

loop_
_atom_site_aniso_label
_atom_site_aniso_U_11
_atom_site_aniso_U_22
_atom_site_aniso_U_33
_atom_site_aniso_U_23
_atom_site_aniso_U_13
_atom_site_aniso_U_12
O110 0.0490(14) 0.0325(12) 0.0241(11) 0.0014(9) -0.0069(10) 0.0209(11)
O121 0.0718(18) 0.0270(12) 0.0352(13) 0.0060(10) 0.0143(12) 0.0225(12)
O23 0.0587(16) 0.0453(15) 0.0396(13) 0.0144(11) -0.0114(11) 0.0253(12)
O25 0.0476(13) 0.0324(12) 0.0200(10) -0.0013(8) -0.0056(9) 0.0107(10)
O27 0.0436(15) 0.115(2) 0.0175(11) 0.0176(13) -0.0044(10) 0.0309(15)
O28 0.0442(15) 0.107(2) 0.0164(11) -0.0085(14) -0.0109(10) 0.0316(15)
C21 0.0209(14) 0.068(2) 0.0134(14) 0.0076(14) -0.0007(11) 0.0120(15)
C22 0.0299(16) 0.067(2) 0.0203(15) 0.0153(15) -0.0027(12) 0.0152(16)
C23 0.0288(16) 0.055(2) 0.0205(14) 0.0097(14) -0.0042(12) 0.0113(15)
C24 0.0301(15) 0.0453(19) 0.0152(13) 0.0061(13) -0.0072(12) 0.0059(14)
C25 0.0222(14) 0.0485(19) 0.0181(14) 0.0096(13) -0.0001(11) 0.0034(13)
C26 0.0228(15) 0.059(2) 0.0156(13) 0.0021(13) 0.0002(11) 0.0075(14)
C27 0.0248(16) 0.087(3) 0.0131(14) 0.0058(17) 0.0000(12) 0.0215(18)
O13 0.0413(13) 0.0393(13) 0.0327(12) 0.0155(10) -0.0127(10) 0.0075(10)
O15 0.0420(13) 0.0357(12) 0.0216(10) -0.0001(9) -0.0110(9) 0.0092(10)
O17 0.0552(15) 0.0731(18) 0.0174(11) 0.0007(11) -0.0145(10) 0.0338(14)
O18 0.0479(14) 0.0649(17) 0.0183(11) 0.0024(11) -0.0089(10) 0.0231(13)
C11 0.0214(14) 0.058(2) 0.0154(14) 0.0081(13) -0.0004(11) 0.0131(14)
C12 0.0257(15) 0.051(2) 0.0190(14) 0.0147(13) -0.0005(12) 0.0086(14)
C13 0.0210(14) 0.0453(19) 0.0211(14) 0.0119(13) -0.0013(11) 0.0031(13)
C14 0.0208(14) 0.0460(18) 0.0172(13) 0.0113(13) -0.0043(11) 0.0023(13)
C15 0.0221(14) 0.0508(19) 0.0171(13) 0.0115(13) -0.0012(11) 0.0080(13)
C16 0.0255(15) 0.053(2) 0.0172(13) 0.0051(13) -0.0015(12) 0.0115(14)
C17 0.0289(16) 0.082(3) 0.0136(14) 0.0062(16) -0.0011(12) 0.0245(18)
O31 0.0382(13) 0.0668(17) 0.0262(11) 0.0048(11) -0.0004(10) 0.0244(12)
O32 0.0301(12) 0.0684(16) 0.0214(11) 0.0048(10) -0.0062(9) 0.0155(11)
C31 0.0363(17) 0.0377(17) 0.0200(14) 0.0054(12) -0.0031(13) 0.0127(14)
C33 0.0287(18) 0.127(4) 0.042(2) 0.018(2) -0.0024(16) 0.027(2)
C34 0.043(2) 0.176(6) 0.053(3) 0.023(3) -0.009(2) 0.023(3)

loop_
_atom_type_symbol
_atom_type_description
_atom_type_scat_dispersion_real
_atom_type_scat_dispersion_imag
_atom_type_scat_source
C C 0.0033 0.0016 'International Tables Vol C Tables 4.2.6.8 and 6.1.1.4'
H H 0.0000 0.0000 'International Tables Vol C Tables 4.2.6.8 and 6.1.1.4'
O O 0.0106 0.0060 'International Tables Vol C Tables 4.2.6.8 and 6.1.1.4'

loop_
_geom_angle_atom_site_label_1
_geom_angle_atom_site_label_2
_geom_angle_atom_site_label_3
_geom_angle
_geom_angle_site_symmetry_3
H11A O110 H11B 110(5) .
H12A O121 H12B 119(7) .
C23 O23 H23 116(3) .
C25 O25 H25 109.5 .
C27 O27 H27 109.5 .
C22 C21 C26 122.3(3) .
C22 C21 C27 119.9(3) .
C26 C21 C27 117.8(3) .
C21 C22 C23 118.1(3) .
C21 C22 H22 121.0 .
C23 C22 H22 121.0 .
O23 C23 C24 119.9(3) .
O23 C23 C22 119.7(3) .
C24 C23 C22 120.4(3) .
C23 C24 C25 120.3(3) .
C23 C24 H24 119.9 .
C25 C24 H24 119.9 .
O25 C25 C24 120.0(2) .
O25 C25 C26 118.8(3) .
C24 C25 C26 121.2(3) .
C25 C26 C21 117.7(3) .
C25 C26 H26 121.2 .
C21 C26 H26 121.2 .
O28 C27 O27 123.8(3) .
O28 C27 C21 120.9(3) .
O27 C27 C21 115.3(3) .
C13 O13 H13 109.5 .
C15 O15 H15 109.5 .
C17 O17 H17 109.5 .
C16 C11 C12 121.7(3) .
C16 C11 C17 118.5(3) .
C12 C11 C17 119.8(3) .
C13 C12 C11 119.3(3) .
C13 C12 H12 120.4 .
C11 C12 H12 120.4 .
O13 C13 C12 120.1(3) .
O13 C13 C14 120.0(3) .
C12 C13 C14 119.9(3) .
C15 C14 C13 120.1(3) .
C15 C14 H14 119.9 .
C13 C14 H14 119.9 .
O15 C15 C14 119.0(2) .
O15 C15 C16 120.1(3) .
C14 C15 C16 121.0(3) .
C11 C16 C15 118.1(3) .
C11 C16 H16 121.0 .
C15 C16 H16 121.0 .
O18 C17 O17 123.7(3) .
O18 C17 C11 120.6(3) .
O17 C17 C11 115.8(3) .
C31 O32 C33 115.4(3) .
O31 C31 O32 125.9(3) .
O31 C31 C31 123.7(3) 2_666
O32 C31 C31 110.3(3) 2_666
C34 C33 O32 107.9(3) .
C34 C33 H33B 110.1 .
O32 C33 H33B 110.1 .
C34 C33 H33A 110.1 .
O32 C33 H33A 110.1 .
H33B C33 H33A 108.4 .
C33 C34 H34C 109.5 .
C33 C34 H34A 109.5 .
H34C C34 H34A 109.5 .
C33 C34 H34B 109.5 .
H34C C34 H34B 109.5 .
H34A C34 H34B 109.5 .

loop_
_geom_bond_atom_site_label_1
_geom_bond_atom_site_label_2
_geom_bond_distance
_geom_bond_site_symmetry_2
O110 H11A 0.85(2) .
O110 H11B 0.838(19) .
O121 H12A 0.82(2) .
O121 H12B 0.820(19) .
O23 C23 1.343(4) .
O23 H23 0.98(6) .
O25 C25 1.348(4) .
O25 H25 0.8400 .
O27 C27 1.286(5) .
O27 H27 0.8400 .
O28 C27 1.219(5) .
C21 C22 1.369(5) .
C21 C26 1.379(5) .
C21 C27 1.478(4) .
C22 C23 1.387(4) .
C22 H22 0.9500 .
C23 C24 1.359(4) .
C24 C25 1.364(4) .
C24 H24 0.9500 .
C25 C26 1.372(4) .
C26 H26 0.9500 .
O13 C13 1.343(4) .
O13 H13 0.8400 .
O15 C15 1.348(4) .
O15 H15 0.8400 .
O17 C17 1.273(4) .
O17 H17 0.8400 .
O18 C17 1.235(4) .
C11 C16 1.371(5) .
C11 C12 1.374(5) .
C11 C17 1.478(4) .
C12 C13 1.370(4) .
C12 H12 0.9500 .
C13 C14 1.371(4) .
C14 C15 1.368(5) .
C14 H14 0.9500 .
C15 C16 1.377(4) .
C16 H16 0.9500 .
O31 C31 1.182(4) .
O32 C31 1.288(4) .
O32 C33 1.461(4) .
C31 C31 1.513(6) 2_666
C33 C34 1.428(6) .
C33 H33B 0.9900 .
C33 H33A 0.9900 .
C34 H34C 0.9800 .
C34 H34A 0.9800 .
C34 H34B 0.9800 .

loop_
_geom_torsion_atom_site_label_1
_geom_torsion_atom_site_label_2
_geom_torsion_atom_site_label_3
_geom_torsion_atom_site_label_4
_geom_torsion
_geom_torsion_site_symmetry_4
C26 C21 C22 C23 0.1(5) .
C27 C21 C22 C23 -178.7(3) .
C21 C22 C23 O23 -179.8(3) .
C21 C22 C23 C24 0.5(5) .
O23 C23 C24 C25 179.9(3) .
C22 C23 C24 C25 -0.4(5) .
C23 C24 C25 O25 178.6(3) .
C23 C24 C25 C26 -0.3(5) .
O25 C25 C26 C21 -178.1(2) .
C24 C25 C26 C21 0.9(4) .
C22 C21 C26 C25 -0.8(5) .
C27 C21 C26 C25 178.1(3) .
C22 C21 C27 O28 -176.4(3) .
C26 C21 C27 O28 4.6(5) .
C22 C21 C27 O27 4.8(4) .
C26 C21 C27 O27 -174.1(3) .
C16 C11 C12 C13 0.0(4) .
C17 C11 C12 C13 180.0(3) .
C11 C12 C13 O13 -179.4(3) .
C11 C12 C13 C14 0.0(4) .
O13 C13 C14 C15 179.4(3) .
C12 C13 C14 C15 0.0(4) .
C13 C14 C15 O15 179.1(3) .
C13 C14 C15 C16 0.0(4) .
C12 C11 C16 C15 0.0(4) .
C17 C11 C16 C15 -180.0(3) .
O15 C15 C16 C11 -179.0(3) .
C14 C15 C16 C11 0.0(4) .
C16 C11 C17 O18 3.8(4) .
C12 C11 C17 O18 -176.2(3) .
C16 C11 C17 O17 -176.4(3) .
C12 C11 C17 O17 3.6(4) .
C33 O32 C31 O31 1.0(5) .
C33 O32 C31 C31 -178.8(4) 2_666
C31 O32 C33 C34 -175.2(4) .
